data_4069090
loop_
_publ_author_name
'Young, Kenneth J. H.'
'Yousufuddin, Muhammed'
'Ess, Daniel H.'
'Periana, Roy A.'

_publ_section_title
;
 Cyclometalation of 6-Phenyl-2,2&#x2032;-Bipyridine and Iridium:
 Synthesis, Characterization, and Reactivity Studies
;
_journal_issue 12
_journal_name_full Organometallics
_journal_page_first 3395
_journal_paper_doi 10.1021/om900014h
_journal_volume 28
_journal_year 2009
_chemical_formula_sum 'C35 H38 Cl Ir N4'
_chemical_formula_weight 742.34
_chemical_name_systematic
; 
 ? 
;
_space_group_IT_number 14
_symmetry_cell_setting monoclinic
_symmetry_space_group_name_Hall '-P 2ybc'
_symmetry_space_group_name_H-M 'P 1 21/c 1'
_atom_sites_solution_hydrogens geom
_atom_sites_solution_primary direct
_atom_sites_solution_secondary difmap
_audit_creation_method SHELXL-97
_cell_angle_alpha 90.00
_cell_angle_beta 109.862(13)
_cell_angle_gamma 90.00
_cell_formula_units_Z 4
_cell_length_a 13.873(10)
_cell_length_b 27.93(2)
_cell_length_c 11.008(8)
_cell_measurement_reflns_used 1944
_cell_measurement_temperature 153(2)
_cell_measurement_theta_max 22.61
_cell_measurement_theta_min 2.45
_cell_volume 4012(5)
_computing_cell_refinement 'Bruker SMART'
_computing_data_collection 'Bruker SMART'
_computing_data_reduction 'Bruker SAINT'
_computing_molecular_graphics 'Bruker SHELXTL'
_computing_publication_material 'Bruker SHELXTL'
_computing_structure_refinement 'SHELXL-97 (Sheldrick, 1997)'
_computing_structure_solution 'SHELXS-97 (Sheldrick, 1990)'
_diffrn_ambient_temperature 153(2)
_diffrn_measured_fraction_theta_full 0.998
_diffrn_measured_fraction_theta_max 0.998
_diffrn_measurement_device_type 'CCD area detector'
_diffrn_measurement_method 'phi and omega scans'
_diffrn_radiation_monochromator graphite
_diffrn_radiation_source 'fine-focus sealed tube'
_diffrn_radiation_type MoK\a
_diffrn_radiation_wavelength 0.71073
_diffrn_reflns_av_R_equivalents 0.1846
_diffrn_reflns_av_sigmaI/netI 0.2179
_diffrn_reflns_limit_h_max 16
_diffrn_reflns_limit_h_min -16
_diffrn_reflns_limit_k_max 20
_diffrn_reflns_limit_k_min -33
_diffrn_reflns_limit_l_max 12
_diffrn_reflns_limit_l_min -13
_diffrn_reflns_number 20130
_diffrn_reflns_theta_full 25.00
_diffrn_reflns_theta_max 25.00
_diffrn_reflns_theta_min 1.46
_exptl_absorpt_coefficient_mu 3.419
_exptl_absorpt_correction_type none
_exptl_crystal_colour yellow
_exptl_crystal_density_diffrn 1.229
_exptl_crystal_density_meas 0
_exptl_crystal_density_method 'not measured'
_exptl_crystal_F_000 1480
_exptl_crystal_size_max 0.10
_exptl_crystal_size_mid 0.10
_exptl_crystal_size_min 0.05
_refine_diff_density_max 2.480
_refine_diff_density_min -2.013
_refine_diff_density_rms 0.345
_refine_ls_extinction_method none
_refine_ls_goodness_of_fit_ref 0.992
_refine_ls_hydrogen_treatment constr
_refine_ls_matrix_type full
_refine_ls_number_parameters 357
_refine_ls_number_reflns 7052
_refine_ls_number_restraints 0
_refine_ls_restrained_S_all 0.992
_refine_ls_R_factor_all 0.1842
_refine_ls_R_factor_gt 0.0881
_refine_ls_shift/su_max 0.242
_refine_ls_shift/su_mean 0.007
_refine_ls_structure_factor_coef Fsqd
_refine_ls_weighting_details 'calc w=1/[\s^2^(Fo^2^)+(0.1295P)^2^+0.0000P] where P=(Fo^2^+2Fc^2^)/3'
_refine_ls_weighting_scheme calc
_refine_ls_wR_factor_gt 0.2324
_refine_ls_wR_factor_ref 0.2685
_reflns_number_gt 3394
_reflns_number_total 7052
_reflns_threshold_expression >2sigma(I)
_cod_data_source_file om900014h_si_001.cif
_cod_data_source_block irncccim
_cod_depositor_comments
;
The following automatic conversions were performed:

'_symmetry_cell_setting' value 'Monoclinic' changed to 'monoclinic'
according to /home/saulius/struct/CIF-dictionaries/cif_core.dic
dictionary named 'cif_core.dic' version 2.4.2 from 2011-04-26.

Automatic conversion script
Id: cif_fix_values 1715 2011-07-08 13:25:40Z adriana 
;
_cod_original_cell_volume 4011(5)
_cod_original_sg_symbol_H-M P2(1)/c
_cod_database_code 4069090

loop_
_symmetry_equiv_pos_as_xyz
'x, y, z'
'-x, y+1/2, -z+1/2'
'-x, -y, -z'
'x, -y-1/2, z-1/2'

loop_
_atom_site_label
_atom_site_type_symbol
_atom_site_fract_x
_atom_site_fract_y
_atom_site_fract_z
_atom_site_U_iso_or_equiv
_atom_site_adp_type
_atom_site_occupancy
_atom_site_symmetry_multiplicity
_atom_site_calc_flag
_atom_site_refinement_flags
Ir1 Ir 0.67157(5) 0.17946(3) 0.42055(8) 0.0366(3) Uani 1 1 d .
Cl1 Cl 0.8087(4) 0.1717(2) 0.3260(6) 0.0634(16) Uani 1 1 d .
N1 N 0.5542(11) 0.1840(6) 0.2483(17) 0.051(4) Uani 1 1 d .
N2 N 0.3640(10) 0.1947(5) 0.3977(15) 0.034(4) Uani 1 1 d .
N3 N 0.7782(10) 0.1672(5) 0.6008(16) 0.043(4) Uani 1 1 d .
N4 N 0.6723(11) 0.1030(5) 0.4304(16) 0.043(4) Uani 1 1 d .
C1 C 0.5661(18) 0.1800(7) 0.129(2) 0.056(6) Uani 1 1 d .
H1 H 0.6332 0.1799 0.1239 0.067 Uiso 1 1 calc R
C2 C 0.4810(15) 0.1763(7) 0.014(2) 0.053(5) Uani 1 1 d .
H2 H 0.4891 0.1719 -0.0678 0.064 Uiso 1 1 calc R
C3 C 0.3843(15) 0.1793(8) 0.026(2) 0.062(6) Uani 1 1 d .
H3 H 0.3254 0.1789 -0.0500 0.074 Uiso 1 1 calc R
C4 C 0.3720(12) 0.1827(6) 0.1378(19) 0.036(4) Uani 1 1 d .
H4 H 0.3049 0.1830 0.1424 0.043 Uiso 1 1 calc R
C5 C 0.4604(13) 0.1860(7) 0.2557(18) 0.043(5) Uani 1 1 d .
C6 C 0.4572(14) 0.1891(6) 0.3819(19) 0.041(5) Uani 1 1 d .
C7 C 0.5547(14) 0.1879(5) 0.4789(19) 0.041(5) Uani 1 1 d .
C8 C 0.5497(14) 0.1907(6) 0.6085(19) 0.046(5) Uani 1 1 d .
H8 H 0.6109 0.1872 0.6806 0.055 Uiso 1 1 calc R
C9 C 0.4562(14) 0.1986(7) 0.6299(19) 0.043(5) Uani 1 1 d .
H9 H 0.4542 0.2031 0.7146 0.052 Uiso 1 1 calc R
C10 C 0.3636(14) 0.1996(6) 0.519(2) 0.040(5) Uani 1 1 d .
C11 C 0.2619(15) 0.2039(7) 0.536(2) 0.048(5) Uani 1 1 d .
C12 C 0.2509(14) 0.2136(7) 0.655(2) 0.051(6) Uani 1 1 d .
H12 H 0.3099 0.2211 0.7274 0.061 Uiso 1 1 calc R
C13 C 0.1582(16) 0.2125(7) 0.671(2) 0.055(6) Uani 1 1 d .
H13 H 0.1536 0.2181 0.7535 0.066 Uiso 1 1 calc R
C14 C 0.0711(16) 0.2034(9) 0.568(3) 0.076(8) Uani 1 1 d .
H14 H 0.0065 0.2020 0.5804 0.092 Uiso 1 1 calc R
C15 C 0.0782(15) 0.1961(8) 0.442(3) 0.060(7) Uani 1 1 d .
H15 H 0.0180 0.1904 0.3702 0.072 Uiso 1 1 calc R
C16 C 0.1724(16) 0.1973(7) 0.427(2) 0.057(6) Uani 1 1 d .
H16 H 0.1773 0.1937 0.3435 0.068 Uiso 1 1 calc R
C17 C 0.8310(15) 0.2019(7) 0.686(2) 0.050(5) Uani 1 1 d .
H17 H 0.8202 0.2346 0.6616 0.061 Uiso 1 1 calc R
C18 C 0.8969(14) 0.1910(6) 0.802(2) 0.050(6) Uani 1 1 d .
H18 H 0.9304 0.2162 0.8586 0.060 Uiso 1 1 calc R
C19 C 0.9189(14) 0.1429(9) 0.845(2) 0.058(6) Uani 1 1 d .
C20 C 0.8673(12) 0.1069(7) 0.7568(19) 0.048(5) Uani 1 1 d .
H20 H 0.8808 0.0740 0.7772 0.058 Uiso 1 1 calc R
C21 C 0.7952(14) 0.1211(7) 0.6378(19) 0.045(5) Uani 1 1 d .
C22 C 0.7351(14) 0.0836(7) 0.5388(19) 0.042(5) Uani 1 1 d .
C23 C 0.7447(15) 0.0351(8) 0.557(2) 0.055(6) Uani 1 1 d .
H23 H 0.7932 0.0227 0.6338 0.066 Uiso 1 1 calc R
C24 C 0.6864(16) 0.0050(7) 0.467(2) 0.059(6) Uani 1 1 d .
C25 C 0.6177(17) 0.0256(7) 0.360(3) 0.072(8) Uani 1 1 d .
H25 H 0.5717 0.0058 0.2963 0.086 Uiso 1 1 calc R
C26 C 0.6139(16) 0.0732(8) 0.344(2) 0.059(6) Uani 1 1 d .
H26 H 0.5669 0.0860 0.2663 0.070 Uiso 1 1 calc R
C27 C 0.998(2) 0.1212(19) 0.982(4) 0.20(2) Uani 1 1 d .
C28 C 0.6836(19) -0.0478(7) 0.489(3) 0.078(8) Uani 1 1 d .
C29 C 0.953(2) 0.1529(14) 1.080(3) 0.134(14) Uani 1 1 d .
H29A H 0.9289 0.1311 1.1330 0.201 Uiso 1 1 calc R
H29B H 0.8960 0.1730 1.0277 0.201 Uiso 1 1 calc R
H29C H 1.0077 0.1733 1.1356 0.201 Uiso 1 1 calc R
C30 C 1.000(2) 0.0664(12) 0.996(3) 0.124(12) Uiso 1 1 d .
H30A H 0.9562 0.0521 0.9147 0.185 Uiso 1 1 calc R
H30B H 0.9757 0.0572 1.0660 0.185 Uiso 1 1 calc R
H30C H 1.0708 0.0550 1.0150 0.185 Uiso 1 1 calc R
C31 C 1.097(2) 0.1461(12) 0.976(3) 0.120(11) Uiso 1 1 d .
H31A H 1.1267 0.1266 0.9234 0.180 Uiso 1 1 calc R
H31B H 1.1467 0.1495 1.0632 0.180 Uiso 1 1 calc R
H31C H 1.0795 0.1778 0.9364 0.180 Uiso 1 1 calc R
C32 C 0.577(2) -0.0629(8) 0.500(3) 0.099(10) Uani 1 1 d .
H32A H 0.5553 -0.0387 0.5500 0.149 Uiso 1 1 calc R
H32B H 0.5841 -0.0939 0.5440 0.149 Uiso 1 1 calc R
H32C H 0.5257 -0.0654 0.4136 0.149 Uiso 1 1 calc R
C33 C 0.714(3) -0.0723(13) 0.378(3) 0.134(13) Uiso 1 1 d .
H33A H 0.6599 -0.0666 0.2951 0.201 Uiso 1 1 calc R
H33B H 0.7219 -0.1069 0.3944 0.201 Uiso 1 1 calc R
H33C H 0.7786 -0.0588 0.3768 0.201 Uiso 1 1 calc R
C34 C 0.776(2) -0.0613(12) 0.611(3) 0.123(12) Uiso 1 1 d .
H34A H 0.8157 -0.0870 0.5888 0.185 Uiso 1 1 calc R
H34B H 0.7513 -0.0723 0.6793 0.185 Uiso 1 1 calc R
H34C H 0.8202 -0.0332 0.6406 0.185 Uiso 1 1 calc R
C35 C 0.6883(13) 0.2564(6) 0.422(2) 0.048(5) Uani 1 1 d .
H35A H 0.6216 0.2712 0.3775 0.072 Uiso 1 1 calc R
H35B H 0.7367 0.2652 0.3787 0.072 Uiso 1 1 calc R
H35C H 0.7143 0.2678 0.5120 0.072 Uiso 1 1 calc R

loop_
_atom_site_aniso_label
_atom_site_aniso_U_11
_atom_site_aniso_U_22
_atom_site_aniso_U_33
_atom_site_aniso_U_23
_atom_site_aniso_U_13
_atom_site_aniso_U_12
Ir1 0.0300(4) 0.0393(4) 0.0400(5) 0.0017(4) 0.0112(3) -0.0028(4)
Cl1 0.043(3) 0.086(4) 0.069(4) -0.003(3) 0.029(3) 0.003(3)
N1 0.035(9) 0.059(11) 0.064(13) 0.010(9) 0.024(9) 0.005(8)
N2 0.023(8) 0.038(8) 0.036(10) -0.002(6) 0.006(7) 0.001(6)
N3 0.023(8) 0.039(10) 0.067(13) 0.005(8) 0.016(8) 0.001(6)
N4 0.044(9) 0.045(9) 0.037(10) -0.012(8) 0.010(8) -0.011(8)
C1 0.086(16) 0.052(12) 0.046(14) 0.016(11) 0.046(13) -0.005(12)
C2 0.055(13) 0.064(14) 0.036(13) -0.008(11) 0.010(11) -0.001(12)
C3 0.035(11) 0.074(15) 0.058(17) 0.006(13) -0.009(11) 0.006(12)
C4 0.018(8) 0.052(11) 0.041(12) -0.006(10) 0.015(8) 0.003(8)
C5 0.037(11) 0.055(13) 0.028(12) -0.011(9) 0.001(9) -0.003(9)
C6 0.037(10) 0.037(11) 0.041(13) 0.006(8) 0.005(9) -0.007(8)
C7 0.055(12) 0.010(9) 0.050(14) -0.003(7) 0.008(10) -0.015(8)
C8 0.042(11) 0.057(13) 0.026(12) 0.000(9) -0.004(9) 0.004(9)
C9 0.048(12) 0.059(12) 0.036(13) 0.004(9) 0.030(11) 0.014(10)
C10 0.039(11) 0.032(9) 0.053(15) -0.003(9) 0.020(11) 0.002(8)
C11 0.050(13) 0.037(11) 0.055(16) 0.013(10) 0.015(12) 0.003(9)
C12 0.037(11) 0.078(15) 0.045(15) -0.020(11) 0.023(11) -0.009(10)
C13 0.060(14) 0.063(14) 0.053(16) -0.008(11) 0.035(13) -0.008(11)
C14 0.036(13) 0.078(17) 0.13(3) -0.014(16) 0.042(16) -0.009(12)
C15 0.026(10) 0.077(16) 0.08(2) -0.022(13) 0.025(12) -0.003(10)
C16 0.060(13) 0.060(12) 0.044(14) -0.004(11) 0.010(11) 0.004(11)
C17 0.050(13) 0.051(12) 0.045(15) -0.016(10) 0.009(11) -0.030(10)
C18 0.033(11) 0.032(11) 0.069(17) -0.013(9) -0.004(11) -0.019(8)
C19 0.025(10) 0.101(19) 0.042(15) 0.002(12) 0.003(10) 0.005(11)
C20 0.025(10) 0.069(14) 0.035(13) -0.006(10) -0.010(9) -0.011(9)
C21 0.045(11) 0.043(12) 0.041(13) 0.004(9) 0.007(10) 0.000(9)
C22 0.043(11) 0.047(12) 0.028(13) -0.005(9) 0.002(10) -0.002(9)
C23 0.051(12) 0.057(14) 0.053(15) 0.016(11) 0.014(11) 0.011(11)
C24 0.064(15) 0.044(13) 0.058(17) 0.006(11) 0.004(12) 0.004(11)
C25 0.065(15) 0.032(12) 0.12(2) -0.007(13) 0.038(16) -0.004(11)
C26 0.055(13) 0.066(15) 0.046(15) 0.004(12) 0.006(12) 0.015(12)
C27 0.045(17) 0.35(6) 0.13(3) -0.17(4) -0.053(19) 0.03(3)
C28 0.094(18) 0.032(12) 0.10(2) -0.013(12) 0.025(16) -0.010(12)
C29 0.11(3) 0.23(4) 0.06(2) 0.02(2) 0.02(2) 0.02(3)
C32 0.15(3) 0.046(15) 0.12(3) -0.008(15) 0.07(2) -0.047(16)
C35 0.047(12) 0.038(11) 0.051(14) -0.004(10) 0.005(10) -0.008(9)

loop_
_atom_type_symbol
_atom_type_description
_atom_type_scat_dispersion_real
_atom_type_scat_dispersion_imag
_atom_type_scat_source
C C 0.0033 0.0016 'International Tables Vol C Tables 4.2.6.8 and 6.1.1.4'
H H 0.0000 0.0000 'International Tables Vol C Tables 4.2.6.8 and 6.1.1.4'
N N 0.0061 0.0033 'International Tables Vol C Tables 4.2.6.8 and 6.1.1.4'
Cl Cl 0.1484 0.1585 'International Tables Vol C Tables 4.2.6.8 and 6.1.1.4'
Ir Ir -1.4442 7.9887 'International Tables Vol C Tables 4.2.6.8 and 6.1.1.4'

loop_
_geom_angle_atom_site_label_1
_geom_angle_atom_site_label_2
_geom_angle_atom_site_label_3
_geom_angle
C7 Ir1 N1 79.0(7)
C7 Ir1 N3 96.2(7)
N1 Ir1 N3 171.9(6)
C7 Ir1 N4 95.4(6)
N1 Ir1 N4 95.6(6)
N3 Ir1 N4 78.2(6)
C7 Ir1 C35 88.6(7)
N1 Ir1 C35 89.8(7)
N3 Ir1 C35 96.6(6)
N4 Ir1 C35 173.8(6)
C7 Ir1 Cl1 174.4(6)
N1 Ir1 Cl1 95.7(5)
N3 Ir1 Cl1 89.3(4)
N4 Ir1 Cl1 86.7(4)
C35 Ir1 Cl1 89.8(5)
C5 N1 C1 119.7(18)
C5 N1 Ir1 115.7(13)
C1 N1 Ir1 124.3(13)
C10 N2 C6 117.4(15)
C21 N3 C17 117.9(17)
C21 N3 Ir1 116.4(12)
C17 N3 Ir1 125.7(14)
C26 N4 C22 116.4(17)
C26 N4 Ir1 127.2(15)
C22 N4 Ir1 116.3(12)
N1 C1 C2 121.6(19)
C3 C2 C1 117(2)
C4 C3 C2 122.3(19)
C3 C4 C5 120.4(16)
N1 C5 C6 114.9(16)
N1 C5 C4 119.2(17)
C6 C5 C4 125.8(17)
N2 C6 C5 118.7(16)
N2 C6 C7 127.5(19)
C5 C6 C7 113.8(17)
C6 C7 C8 112.9(17)
C6 C7 Ir1 116.3(15)
C8 C7 Ir1 130.6(14)
C9 C8 C7 121.6(17)
C8 C9 C10 117.6(17)
N2 C10 C9 122.6(16)
N2 C10 C11 117.3(17)
C9 C10 C11 120.0(18)
C12 C11 C16 118.4(19)
C12 C11 C10 123.0(18)
C16 C11 C10 119(2)
C13 C12 C11 122(2)
C12 C13 C14 121(2)
C13 C14 C15 119.3(19)
C16 C15 C14 120(2)
C15 C16 C11 120(2)
C18 C17 N3 121.8(19)
C17 C18 C19 122.4(17)
C20 C19 C18 116.4(18)
C20 C19 C27 113(2)
C18 C19 C27 131(2)
C21 C20 C19 118.2(19)
N3 C21 C20 123.1(17)
N3 C21 C22 116.1(16)
C20 C21 C22 120.7(17)
N4 C22 C23 122.4(18)
N4 C22 C21 112.9(16)
C23 C22 C21 124.7(18)
C24 C23 C22 121(2)
C23 C24 C25 116(2)
C23 C24 C28 123(2)
C25 C24 C28 120(2)
C26 C25 C24 121(2)
N4 C26 C25 123(2)
C31 C27 C30 117(3)
C31 C27 C19 97(4)
C30 C27 C19 116(2)
C31 C27 C29 109(3)
C30 C27 C29 118(4)
C19 C27 C29 97(2)
C24 C28 C34 109(2)
C24 C28 C33 106(2)
C34 C28 C33 102(2)
C24 C28 C32 111(2)
C34 C28 C32 113(2)
C33 C28 C32 116(2)

loop_
_geom_bond_atom_site_label_1
_geom_bond_atom_site_label_2
_geom_bond_distance
Ir1 C7 1.95(2)
Ir1 N1 2.041(17)
Ir1 N3 2.060(16)
Ir1 N4 2.137(15)
Ir1 C35 2.160(17)
Ir1 Cl1 2.470(5)
N1 C5 1.33(2)
N1 C1 1.39(2)
N2 C10 1.34(2)
N2 C6 1.37(2)
N3 C21 1.35(2)
N3 C17 1.38(2)
N4 C26 1.32(2)
N4 C22 1.33(2)
C1 C2 1.41(3)
C2 C3 1.39(3)
C3 C4 1.30(3)
C4 C5 1.45(2)
C5 C6 1.41(3)
C6 C7 1.41(2)
C7 C8 1.45(3)
C8 C9 1.41(3)
C9 C10 1.44(3)
C10 C11 1.49(3)
C11 C12 1.40(3)
C11 C16 1.41(3)
C12 C13 1.35(2)
C13 C14 1.37(3)
C14 C15 1.44(3)
C15 C16 1.37(3)
C17 C18 1.33(3)
C18 C19 1.42(3)
C19 C20 1.41(3)
C19 C27 1.65(5)
C20 C21 1.41(3)
C21 C22 1.54(3)
C22 C23 1.37(3)
C23 C24 1.34(3)
C24 C25 1.36(3)
C24 C28 1.50(3)
C25 C26 1.34(3)
C27 C31 1.56(5)
C27 C30 1.54(5)
C27 C29 1.66(4)
C28 C34 1.55(4)
C28 C33 1.57(4)
C28 C32 1.58(3)
